data_1567009
loop_
_publ_author_name
'Schuster, Sara A.'
'Nesterov, Volodymyr V.'
'Smucker, Bradley W.'

_publ_section_title
;
 1,1'-Methylenebis(4,4'-bipyridin-1-ium) dibromide
;
_journal_coeditor_code BX4020
_journal_issue 5
_journal_name_full IUCrData
_journal_page_first x220526
_journal_paper_doi 10.1107/S2414314622005260
_journal_volume 7
_journal_year 2022
_chemical_formula_iupac 'C21 H18 N4 2+, 2Br -'
_chemical_formula_moiety 'C21 H18 N4 2+, 2(Br -)'
_chemical_formula_sum 'C21 H18 Br2 N4'
_chemical_formula_weight 486.21
_chemical_name_systematic
;
1,1'-Methylenebis(4,4'-bipyridin-1-ium) dibromide
;
_space_group_crystal_system orthorhombic
_space_group_IT_number 43
_space_group_name_Hall 'F 2 -2d'
_space_group_name_H-M_alt 'F d d 2'
_atom_sites_solution_hydrogens geom
_audit_creation_method
;
Olex2 1.3-ac4
(compiled 2020.03.28 svn.rd84adfe8 for Rigaku Oxford Diffraction, GUI svn.r6032)
;
_cell_angle_alpha 90
_cell_angle_beta 90
_cell_angle_gamma 90
_cell_formula_units_Z 8
_cell_length_a 18.0776(2)
_cell_length_b 48.2301(5)
_cell_length_c 4.5424(2)
_cell_measurement_reflns_used 18629
_cell_measurement_temperature 219.9(4)
_cell_measurement_theta_max 78.7160
_cell_measurement_theta_min 3.6820
_cell_volume 3960.45(18)
_computing_cell_refinement
;
CrysAlisPro (Rigaku OD, 2021)
;
_computing_data_collection
;
CrysAlisPro (Rigaku OD, 2021)
;
_computing_data_reduction
;
CrysAlisPro (Rigaku OD, 2021)
;
_computing_molecular_graphics
;
<i>OLEX2</i> (Dolomanov <i>et al.</i>,  2009)
Mercury (Macrae <i>et al.</i>,  2020)
;
_computing_publication_material
;
<i>OLEX2</i> (Dolomanov <i>et al.</i>,  2009)
;
_computing_structure_refinement
;
<i>SHELXL2018/3</i> (Sheldrick, 2015b)
;
_computing_structure_solution
;
<i>SHELXT2018/2</i> (Sheldrick, 2015a)
;
_diffrn_ambient_temperature 219.9(4)
_diffrn_detector 'Hybrid Pixel Array Detector'
_diffrn_detector_area_resol_mean 10.0000
_diffrn_measured_fraction_theta_full 1.000
_diffrn_measured_fraction_theta_max 1.000
_diffrn_measurement_device 'four-circle diffractometer'
_diffrn_measurement_device_type 'XtaLAB Synergy, Dualflex, HyPix'
_diffrn_measurement_method '\w scans'
_diffrn_radiation_monochromator mirror
_diffrn_radiation_probe x-ray
_diffrn_radiation_type 'Cu K\a'
_diffrn_radiation_wavelength 1.54178
_diffrn_reflns_av_R_equivalents 0.0276
_diffrn_reflns_av_unetI/netI 0.0162
_diffrn_reflns_limit_h_max 22
_diffrn_reflns_limit_h_min -22
_diffrn_reflns_limit_k_max 59
_diffrn_reflns_limit_k_min -60
_diffrn_reflns_limit_l_max 5
_diffrn_reflns_limit_l_min -5
_diffrn_reflns_number 21913
_diffrn_reflns_theta_full 67.679
_diffrn_reflns_theta_max 79.887
_diffrn_reflns_theta_min 3.666
_diffrn_source 'micro-focus sealed X-ray tube'
_diffrn_standards_number 0
_exptl_absorpt_coefficient_mu 5.291
_exptl_absorpt_correction_T_max 1.00000
_exptl_absorpt_correction_T_min 0.77534
_exptl_absorpt_correction_type multi-scan
_exptl_absorpt_process_details
;
CrysAlisPro (Rigaku OD, 2021)
;
_exptl_crystal_colour 'clear light colourless'
_exptl_crystal_density_diffrn 1.631
_exptl_crystal_description block
_exptl_crystal_F_000 1936
_exptl_crystal_size_max 0.04
_exptl_crystal_size_mid 0.02
_exptl_crystal_size_min 0.01
_refine_diff_density_max 0.256
_refine_diff_density_min -0.255
_refine_ls_abs_structure_details
;
Flack <i>x</i> determined using 895 quotients
[(<i>I</i>^+^)-(<i>I</i>^-^)]/[(<i>I</i>^+^)+(<i>I</i>^-^)]
(Parsons <i>et al.</i>,  2013)
;
_refine_ls_abs_structure_Flack -0.015(7)
_refine_ls_extinction_method none
_refine_ls_goodness_of_fit_ref 1.158
_refine_ls_hydrogen_treatment constr
_refine_ls_matrix_type full
_refine_ls_number_parameters 123
_refine_ls_number_reflns 2127
_refine_ls_number_restraints 1
_refine_ls_restrained_S_all 1.158
_refine_ls_R_factor_all 0.0224
_refine_ls_R_factor_gt 0.0223
_refine_ls_shift/su_max 0.002
_refine_ls_shift/su_mean 0.000
_refine_ls_structure_factor_coef Fsqd
_refine_ls_weighting_details 'w=1/[\s^2^(Fo^2^)+(0.0076P)^2^+10.8403P] where P=(Fo^2^+2Fc^2^)/3'
_refine_ls_weighting_scheme calc
_refine_ls_wR_factor_gt 0.0533
_refine_ls_wR_factor_ref 0.0533
_reflns_number_gt 2118
_reflns_number_total 2127
_reflns_threshold_expression 'I > 2\s(I)'
_cod_data_source_file bx4020sup1.cif
_cod_data_source_block I
_cod_database_code 1567009
_shelx_space_group_comment
;
The symmetry employed for this shelxl refinement is uniquely defined
by the following loop, which should always be used as a source of
symmetry information in preference to the above space-group names.
They are only intended as comments.
;
_shelx_estimated_absorpt_t_min 0.816
_shelx_estimated_absorpt_t_max 0.949

loop_
_space_group_symop_operation_xyz
'x, y, z'
'-x, -y, z'
'x+1/4, -y+1/4, z+1/4'
'-x+1/4, y+1/4, z+1/4'
'x, y+1/2, z+1/2'
'-x, -y+1/2, z+1/2'
'x+1/4, -y+3/4, z+3/4'
'-x+1/4, y+3/4, z+3/4'
'x+1/2, y, z+1/2'
'-x+1/2, -y, z+1/2'
'x+3/4, -y+1/4, z+3/4'
'-x+3/4, y+1/4, z+3/4'
'x+1/2, y+1/2, z'
'-x+1/2, -y+1/2, z'
'x+3/4, -y+3/4, z+1/4'
'-x+3/4, y+3/4, z+1/4'

loop_
_atom_site_type_symbol
_atom_site_label
_atom_site_fract_x
_atom_site_fract_y
_atom_site_fract_z
_atom_site_U_iso_or_equiv
_atom_site_adp_type
_atom_site_calc_flag
_atom_site_occupancy
_atom_site_disorder_assembly
_atom_site_disorder_group
Br Br1 0.65219(2) 0.46137(2) 0.25829(7) 0.04764(12) Uani d 1 . .
N N1 0.53731(13) 0.52084(5) 0.8226(6) 0.0304(6) Uani d 1 . .
N N2 0.71760(17) 0.62446(6) -0.0002(10) 0.0532(8) Uani d 1 . .
C C1 0.500000 0.500000 1.0054(12) 0.0327(8) Uani d 1 . .
H H1A 0.463945 0.509067 1.130882 0.039 Uiso calc 0.5 . .
H H1B 0.536051 0.490934 1.130908 0.039 Uiso calc 0.5 . .
C C2 0.49878(16) 0.54322(6) 0.7299(10) 0.0360(7) Uani d 1 . .
H H2 0.449003 0.545007 0.778057 0.043 Uiso calc 1 . .
C C3 0.53289(17) 0.56327(6) 0.5653(8) 0.0370(8) Uani d 1 . .
H H3 0.506094 0.578632 0.502375 0.044 Uiso calc 1 . .
C C4 0.60776(15) 0.56086(5) 0.4907(10) 0.0318(6) Uani d 1 . .
C C5 0.64502(17) 0.53725(7) 0.5872(8) 0.0383(8) Uani d 1 . .
H H5 0.694617 0.534836 0.539168 0.046 Uiso calc 1 . .
C C6 0.60952(15) 0.51762(6) 0.7513(10) 0.0365(6) Uani d 1 . .
H H6 0.635047 0.501967 0.814337 0.044 Uiso calc 1 . .
C C7 0.64574(17) 0.58273(6) 0.3206(8) 0.0353(8) Uani d 1 . .
C C8 0.71058(19) 0.57758(7) 0.1703(9) 0.0425(8) Uani d 1 . .
H H8 0.731788 0.560015 0.174291 0.051 Uiso calc 1 . .
C C9 0.7435(2) 0.59865(7) 0.0146(12) 0.0515(9) Uani d 1 . .
H H9 0.786861 0.594616 -0.087262 0.062 Uiso calc 1 . .
C C10 0.6558(2) 0.62938(8) 0.1498(11) 0.0561(12) Uani d 1 . .
H H10 0.637202 0.647358 0.148926 0.067 Uiso calc 1 . .
C C11 0.6175(2) 0.60960(7) 0.3062(11) 0.0492(10) Uani d 1 . .
H H11 0.573509 0.614083 0.400858 0.059 Uiso calc 1 . .

loop_
_atom_site_aniso_label
_atom_site_aniso_U_11
_atom_site_aniso_U_22
_atom_site_aniso_U_33
_atom_site_aniso_U_12
_atom_site_aniso_U_13
_atom_site_aniso_U_23
Br1 0.03445(16) 0.0558(2) 0.0527(2) 0.01006(15) -0.00518(18) 0.0093(2)
N1 0.0247(11) 0.0267(11) 0.0400(16) -0.0010(9) -0.0013(10) -0.0019(10)
N2 0.0482(16) 0.0388(14) 0.073(2) -0.0034(12) 0.015(2) 0.0040(19)
C1 0.0306(18) 0.0320(18) 0.035(2) -0.0004(15) 0.000 0.000
C2 0.0255(13) 0.0324(14) 0.0500(19) 0.0050(11) 0.0050(16) 0.0038(15)
C3 0.0287(15) 0.0304(14) 0.052(2) 0.0047(11) 0.0043(14) 0.0056(14)
C4 0.0273(13) 0.0283(12) 0.0396(16) -0.0010(10) 0.0011(15) -0.0045(16)
C5 0.0233(14) 0.0355(16) 0.056(2) 0.0030(11) 0.0061(13) 0.0021(14)
C6 0.0245(12) 0.0331(14) 0.0520(18) 0.0053(10) 0.0012(16) 0.0047(16)
C7 0.0315(15) 0.0295(13) 0.045(2) -0.0018(11) 0.0014(13) -0.0021(13)
C8 0.0353(17) 0.0331(16) 0.059(2) 0.0028(13) 0.0115(15) -0.0021(14)
C9 0.0421(18) 0.0399(16) 0.073(3) -0.0003(13) 0.021(2) -0.001(2)
C10 0.050(2) 0.0330(17) 0.085(3) 0.0041(15) 0.022(2) 0.0093(18)
C11 0.0384(17) 0.0357(16) 0.073(3) 0.0041(13) 0.0183(19) 0.0022(18)

loop_
_atom_type_symbol
_atom_type_description
_atom_type_scat_dispersion_real
_atom_type_scat_dispersion_imag
_atom_type_scat_source
C C 0.0181 0.0091 'International Tables Vol C Tables 4.2.6.8 and 6.1.1.4'
H H 0.0000 0.0000 'International Tables Vol C Tables 4.2.6.8 and 6.1.1.4'
Br Br -0.6763 1.2805 'International Tables Vol C Tables 4.2.6.8 and 6.1.1.4'
N N 0.0311 0.0180 'International Tables Vol C Tables 4.2.6.8 and 6.1.1.4'

loop_
_geom_angle_atom_site_label_1
_geom_angle_atom_site_label_2
_geom_angle_atom_site_label_3
_geom_angle_site_symmetry_1
_geom_angle_site_symmetry_3
_geom_angle
_geom_angle_publ_flag
C2 N1 C1 . . 119.1(2) ?
C2 N1 C6 . . 120.9(3) ?
C6 N1 C1 . . 120.0(2) ?
C10 N2 C9 . . 115.9(3) ?
N1 C1 N1 . 2_665 111.1(4) ?
N1 C1 H1A . . 109.4 ?
N1 C1 H1A 2_665 . 109.4 ?
N1 C1 H1B . . 109.4 ?
N1 C1 H1B 2_665 . 109.4 ?
H1A C1 H1B . . 108.0 ?
N1 C2 H2 . . 119.9 ?
N1 C2 C3 . . 120.1(3) ?
C3 C2 H2 . . 119.9 ?
C2 C3 H3 . . 119.7 ?
C2 C3 C4 . . 120.6(3) ?
C4 C3 H3 . . 119.7 ?
C3 C4 C7 . . 121.1(3) ?
C5 C4 C3 . . 117.3(3) ?
C5 C4 C7 . . 121.6(3) ?
C4 C5 H5 . . 119.6 ?
C6 C5 C4 . . 120.7(3) ?
C6 C5 H5 . . 119.6 ?
N1 C6 C5 . . 120.3(3) ?
N1 C6 H6 . . 119.9 ?
C5 C6 H6 . . 119.9 ?
C8 C7 C4 . . 121.7(3) ?
C8 C7 C11 . . 117.1(3) ?
C11 C7 C4 . . 121.2(3) ?
C7 C8 H8 . . 120.3 ?
C9 C8 C7 . . 119.4(3) ?
C9 C8 H8 . . 120.3 ?
N2 C9 C8 . . 124.4(3) ?
N2 C9 H9 . . 117.8 ?
C8 C9 H9 . . 117.8 ?
N2 C10 H10 . . 117.9 ?
N2 C10 C11 . . 124.3(3) ?
C11 C10 H10 . . 117.9 ?
C7 C11 H11 . . 120.5 ?
C10 C11 C7 . . 119.0(3) ?
C10 C11 H11 . . 120.5 ?

loop_
_geom_bond_atom_site_label_1
_geom_bond_atom_site_label_2
_geom_bond_site_symmetry_2
_geom_bond_distance
_geom_bond_publ_flag
N1 C1 . 1.468(4) ?
N1 C2 . 1.352(4) ?
N1 C6 . 1.354(4) ?
N2 C9 . 1.332(4) ?
N2 C10 . 1.330(5) ?
C1 H1A . 0.9700 ?
C1 H1B . 0.9700 ?
C2 H2 . 0.9300 ?
C2 C3 . 1.369(5) ?
C3 H3 . 0.9300 ?
C3 C4 . 1.400(4) ?
C4 C5 . 1.394(4) ?
C4 C7 . 1.477(4) ?
C5 H5 . 0.9300 ?
C5 C6 . 1.365(5) ?
C6 H6 . 0.9300 ?
C7 C8 . 1.379(4) ?
C7 C11 . 1.394(4) ?
C8 H8 . 0.9300 ?
C8 C9 . 1.374(5) ?
C9 H9 . 0.9300 ?
C10 H10 . 0.9300 ?
C10 C11 . 1.376(5) ?
C11 H11 . 0.9300 ?

loop_
_geom_torsion_atom_site_label_1
_geom_torsion_atom_site_label_2
_geom_torsion_atom_site_label_3
_geom_torsion_atom_site_label_4
_geom_torsion_site_symmetry_1
_geom_torsion_site_symmetry_2
_geom_torsion_site_symmetry_3
_geom_torsion_site_symmetry_4
_geom_torsion
_geom_torsion_publ_flag
N1 C2 C3 C4 . . . . 0.1(6) ?
N2 C10 C11 C7 . . . . 2.5(8) ?
C1 N1 C2 C3 . . . . 178.4(4) ?
C1 N1 C6 C5 . . . . -178.5(4) ?
C2 N1 C1 N1 . . . 2_665 87.1(3) ?
C2 N1 C6 C5 . . . . 1.0(6) ?
C2 C3 C4 C5 . . . . 0.9(6) ?
C2 C3 C4 C7 . . . . -178.2(4) ?
C3 C4 C5 C6 . . . . -0.9(6) ?
C3 C4 C7 C8 . . . . -160.1(4) ?
C3 C4 C7 C11 . . . . 20.1(6) ?
C4 C5 C6 N1 . . . . 0.1(6) ?
C4 C7 C8 C9 . . . . 179.8(4) ?
C4 C7 C11 C10 . . . . 178.7(4) ?
C5 C4 C7 C8 . . . . 20.9(6) ?
C5 C4 C7 C11 . . . . -158.9(4) ?
C6 N1 C1 N1 . . . 2_665 -93.5(3) ?
C6 N1 C2 C3 . . . . -1.0(6) ?
C7 C4 C5 C6 . . . . 178.1(4) ?
C7 C8 C9 N2 . . . . 0.9(7) ?
C8 C7 C11 C10 . . . . -1.1(6) ?
C9 N2 C10 C11 . . . . -2.1(8) ?
C10 N2 C9 C8 . . . . 0.3(7) ?
C11 C7 C8 C9 . . . . -0.4(6) ?

_cod_database_fobs_code 1567009
